data_4111243
loop_
_publ_author_name
'Norio Nakata'
'Toshiyuki Fujita'
'Akira Sekiguchi'

_publ_section_title
;
 A Stable Schrock-Type Hafnium-Silylene Complex
;
_journal_name_full 'Journal of the American Chemical Society'
_journal_page_first 16024
_journal_page_last 16025
_journal_paper_doi 10.1021/ja067251d
_journal_volume 128
_journal_year 2006
_chemical_formula_moiety 'C35 H69 Hf P Si3'
_chemical_formula_sum 'C35 H69 Hf P Si3'
_chemical_formula_weight 783.63
_chemical_name_common 'Hf-Si complex'
_chemical_name_systematic
; 
 Hf-silylene complex
;
_space_group_IT_number 14
_symmetry_cell_setting monoclinic
_symmetry_Int_Tables_number 14
_symmetry_space_group_name_Hall '-P 2ybc'
_symmetry_space_group_name_H-M 'P 1 21/c 1'
_atom_sites_solution_hydrogens geom
_atom_sites_solution_primary direct
_atom_sites_solution_secondary difmap
_audit_creation_method SHELXL-97
_cell_angle_alpha 90.00
_cell_angle_beta 118.138(4)
_cell_angle_gamma 90.00
_cell_formula_units_Z 4
_cell_length_a 19.1080(13)
_cell_length_b 11.7660(9)
_cell_length_c 19.6560(14)
_cell_measurement_reflns_used 8638
_cell_measurement_temperature 150(2)
_cell_measurement_theta_max 28.02
_cell_measurement_theta_min 2.09
_cell_volume 3896.9(5)
_computing_cell_refinement 'HKL scalepack'
_computing_data_collection 'MacScience Xpress'
_computing_data_reduction Denzo
_computing_molecular_graphics ORTEP
_computing_publication_material CIFTAB
_computing_structure_refinement 'SHELXL-97 (Sheldrick, 1997)'
_computing_structure_solution SIR97
_diffrn_ambient_temperature 150(2)
_diffrn_measured_fraction_theta_full 0.915
_diffrn_measured_fraction_theta_max 0.915
_diffrn_measurement_device_type 'MacScience DIP2030 Image plate'
_diffrn_radiation_monochromator graphite
_diffrn_radiation_source 'rotating anode'
_diffrn_radiation_type MoK\a
_diffrn_radiation_wavelength 0.71070
_diffrn_reflns_av_R_equivalents 0.0000
_diffrn_reflns_av_sigmaI/netI 0.0328
_diffrn_reflns_limit_h_max 25
_diffrn_reflns_limit_h_min 0
_diffrn_reflns_limit_k_max 15
_diffrn_reflns_limit_k_min 0
_diffrn_reflns_limit_l_max 22
_diffrn_reflns_limit_l_min -25
_diffrn_reflns_number 8638
_diffrn_reflns_theta_full 28.02
_diffrn_reflns_theta_max 28.02
_diffrn_reflns_theta_min 2.09
_exptl_absorpt_coefficient_mu 2.832
_exptl_absorpt_correction_T_max 0.5379
_exptl_absorpt_correction_T_min 0.4373
_exptl_absorpt_correction_type none
_exptl_crystal_colour red
_exptl_crystal_density_diffrn 1.336
_exptl_crystal_description block
_exptl_crystal_F_000 1632
_exptl_crystal_size_max 0.35
_exptl_crystal_size_mid 0.25
_exptl_crystal_size_min 0.25
_refine_diff_density_max 0.986
_refine_diff_density_min -2.440
_refine_diff_density_rms 0.148
_refine_ls_extinction_method SHELXL
_refine_ls_goodness_of_fit_ref 1.031
_refine_ls_hydrogen_treatment constr
_refine_ls_matrix_type full
_refine_ls_number_parameters 380
_refine_ls_number_reflns 8638
_refine_ls_number_restraints 0
_refine_ls_restrained_S_all 1.031
_refine_ls_R_factor_all 0.0438
_refine_ls_R_factor_gt 0.0384
_refine_ls_shift/su_max 0.002
_refine_ls_shift/su_mean 0.000
_refine_ls_structure_factor_coef Fsqd
_refine_ls_weighting_details 'calc w=1/[\s^2^(Fo^2^)+(0.0749P)^2^+0.8762P] where P=(Fo^2^+2Fc^2^)/3'
_refine_ls_weighting_scheme calc
_refine_ls_wR_factor_gt 0.0984
_refine_ls_wR_factor_ref 0.1017
_reflns_number_gt 7670
_reflns_number_total 8638
_reflns_threshold_expression >2sigma(I)
_cod_data_source_file ja067251dsi20061105_114308.cif
_cod_data_source_block Hf-silylene
_cod_original_sg_symbol_H-M 'P 21/c'
_cod_database_code 4111243

loop_
_symmetry_equiv_pos_as_xyz
'x, y, z'
'-x, y+1/2, -z+1/2'
'-x, -y, -z'
'x, -y-1/2, z-1/2'

loop_
_atom_site_label
_atom_site_type_symbol
_atom_site_fract_x
_atom_site_fract_y
_atom_site_fract_z
_atom_site_U_iso_or_equiv
_atom_site_adp_type
_atom_site_occupancy
_atom_site_symmetry_multiplicity
_atom_site_calc_flag
_atom_site_refinement_flags
Si1 Si 0.74435(5) 0.10329(8) 0.70847(5) 0.02143(17) Uani 1 1 d .
Hf1 Hf 0.851159(7) 0.063102(11) 0.661338(7) 0.02118(6) Uani 1 1 d .
Si2 Si 0.67297(6) 0.28098(8) 0.69798(5) 0.02490(19) Uani 1 1 d .
C1 C 0.6311(2) 0.2712(3) 0.7674(2) 0.0312(7) Uani 1 1 d .
H1 H 0.5935 0.3335 0.7575 0.047 Uiso 1 1 calc R
H2 H 0.6743 0.2765 0.8204 0.047 Uiso 1 1 calc R
H3 H 0.6036 0.1983 0.7603 0.047 Uiso 1 1 calc R
C2 C 0.7374(2) 0.4192(3) 0.7363(2) 0.0318(8) Uani 1 1 d .
C3 C 0.7558(3) 0.4830(3) 0.6772(3) 0.0397(9) Uani 1 1 d .
H4 H 0.7061 0.5079 0.6333 0.060 Uiso 1 1 calc R
H5 H 0.7840 0.4319 0.6590 0.060 Uiso 1 1 calc R
H6 H 0.7891 0.5494 0.7021 0.060 Uiso 1 1 calc R
C4 C 0.6958(3) 0.5074(3) 0.7635(3) 0.0429(10) Uani 1 1 d .
H7 H 0.7322 0.5706 0.7893 0.064 Uiso 1 1 calc R
H8 H 0.6808 0.4712 0.7996 0.064 Uiso 1 1 calc R
H9 H 0.6482 0.5362 0.7188 0.064 Uiso 1 1 calc R
C5 C 0.8161(2) 0.3878(3) 0.8080(2) 0.0368(8) Uani 1 1 d .
H10 H 0.8480 0.4566 0.8292 0.055 Uiso 1 1 calc R
H11 H 0.8455 0.3336 0.7933 0.055 Uiso 1 1 calc R
H12 H 0.8046 0.3534 0.8471 0.055 Uiso 1 1 calc R
C6 C 0.5811(2) 0.3074(3) 0.5972(2) 0.0314(7) Uani 1 1 d .
C7 C 0.5358(3) 0.4159(4) 0.5958(3) 0.0419(10) Uani 1 1 d .
H13 H 0.5687 0.4825 0.6008 0.063 Uiso 1 1 calc R
H14 H 0.5233 0.4144 0.6387 0.063 Uiso 1 1 calc R
H15 H 0.4865 0.4201 0.5469 0.063 Uiso 1 1 calc R
C8 C 0.5234(2) 0.2071(4) 0.5805(2) 0.0381(9) Uani 1 1 d .
H16 H 0.4783 0.2157 0.5288 0.057 Uiso 1 1 calc R
H17 H 0.5043 0.2061 0.6188 0.057 Uiso 1 1 calc R
H18 H 0.5510 0.1357 0.5832 0.057 Uiso 1 1 calc R
C9 C 0.6009(2) 0.3149(4) 0.5301(2) 0.0348(8) Uani 1 1 d .
H19 H 0.6228 0.2421 0.5247 0.052 Uiso 1 1 calc R
H20 H 0.6400 0.3752 0.5406 0.052 Uiso 1 1 calc R
H21 H 0.5525 0.3320 0.4823 0.052 Uiso 1 1 calc R
Si3 Si 0.70981(6) -0.03362(8) 0.78277(5) 0.02291(18) Uani 1 1 d .
C10 C 0.7630(2) -0.1722(3) 0.7864(2) 0.0311(7) Uani 1 1 d .
H22 H 0.7500 -0.2293 0.8149 0.047 Uiso 1 1 calc R
H23 H 0.8205 -0.1592 0.8123 0.047 Uiso 1 1 calc R
H24 H 0.7460 -0.1993 0.7337 0.047 Uiso 1 1 calc R
C11 C 0.7510(2) 0.0050(3) 0.8926(2) 0.0290(7) Uani 1 1 d .
C12 C 0.8211(3) 0.0879(4) 0.9166(2) 0.0384(9) Uani 1 1 d .
H25 H 0.8022 0.1588 0.8874 0.058 Uiso 1 1 calc R
H26 H 0.8614 0.0537 0.9056 0.058 Uiso 1 1 calc R
H27 H 0.8442 0.1039 0.9719 0.058 Uiso 1 1 calc R
C13 C 0.6912(3) 0.0566(3) 0.9148(2) 0.0353(8) Uani 1 1 d .
H28 H 0.7178 0.0743 0.9701 0.053 Uiso 1 1 calc R
H29 H 0.6482 0.0022 0.9034 0.053 Uiso 1 1 calc R
H30 H 0.6692 0.1265 0.8852 0.053 Uiso 1 1 calc R
C14 C 0.7835(3) -0.1027(4) 0.9431(2) 0.0370(8) Uani 1 1 d .
H31 H 0.8259 -0.1359 0.9348 0.055 Uiso 1 1 calc R
H32 H 0.7406 -0.1581 0.9289 0.055 Uiso 1 1 calc R
H33 H 0.8047 -0.0822 0.9976 0.055 Uiso 1 1 calc R
C15 C 0.6003(2) -0.0898(3) 0.7370(2) 0.0278(7) Uani 1 1 d .
C16 C 0.5369(2) -0.0031(3) 0.7293(2) 0.0336(8) Uani 1 1 d .
H34 H 0.5358 0.0596 0.6959 0.050 Uiso 1 1 calc R
H35 H 0.5497 0.0268 0.7804 0.050 Uiso 1 1 calc R
H36 H 0.4848 -0.0401 0.7067 0.050 Uiso 1 1 calc R
C17 C 0.5937(2) -0.1913(3) 0.7841(2) 0.0359(8) Uani 1 1 d .
H37 H 0.6070 -0.1658 0.8362 0.054 Uiso 1 1 calc R
H38 H 0.6305 -0.2514 0.7871 0.054 Uiso 1 1 calc R
H39 H 0.5393 -0.2209 0.7586 0.054 Uiso 1 1 calc R
C18 C 0.5770(2) -0.1345(4) 0.6556(2) 0.0403(9) Uani 1 1 d .
H40 H 0.5217 -0.1600 0.6309 0.060 Uiso 1 1 calc R
H41 H 0.6115 -0.1985 0.6592 0.060 Uiso 1 1 calc R
H42 H 0.5832 -0.0737 0.6248 0.060 Uiso 1 1 calc R
P1 P 0.74510(6) -0.05119(8) 0.53928(5) 0.02754(19) Uani 1 1 d .
C19 C 0.6478(2) 0.0139(4) 0.4787(2) 0.0378(9) Uani 1 1 d .
H43 H 0.6152 -0.0381 0.4367 0.057 Uiso 1 1 calc R
H44 H 0.6550 0.0853 0.4571 0.057 Uiso 1 1 calc R
H45 H 0.6214 0.0292 0.5101 0.057 Uiso 1 1 calc R
C20 C 0.7151(2) -0.1911(3) 0.5565(2) 0.0351(8) Uani 1 1 d .
H46 H 0.6910 -0.1835 0.5906 0.053 Uiso 1 1 calc R
H47 H 0.7617 -0.2407 0.5807 0.053 Uiso 1 1 calc R
H48 H 0.6763 -0.2243 0.5072 0.053 Uiso 1 1 calc R
C21 C 0.7755(3) -0.0885(4) 0.4661(2) 0.0367(8) Uani 1 1 d .
H49 H 0.7324 -0.1298 0.4238 0.055 Uiso 1 1 calc R
H50 H 0.8230 -0.1365 0.4895 0.055 Uiso 1 1 calc R
H51 H 0.7873 -0.0189 0.4460 0.055 Uiso 1 1 calc R
C22 C 0.9047(2) 0.1648(3) 0.5813(2) 0.0292(7) Uani 1 1 d .
C23 C 0.9377(2) 0.2151(3) 0.6552(2) 0.0297(7) Uani 1 1 d .
H52 H 0.9924 0.2140 0.6923 0.036 Uiso 1 1 calc R
C24 C 0.8768(2) 0.2673(3) 0.6654(2) 0.0306(7) Uani 1 1 d .
H53 H 0.8833 0.3079 0.7097 0.037 Uiso 1 1 calc R
C25 C 0.8044(2) 0.2483(3) 0.5977(2) 0.0300(7) Uani 1 1 d .
H54 H 0.7533 0.2728 0.5887 0.036 Uiso 1 1 calc R
C26 C 0.8215(2) 0.1864(3) 0.5460(2) 0.0293(7) Uani 1 1 d .
H55 H 0.7838 0.1628 0.4957 0.035 Uiso 1 1 calc R
C27 C 0.9489(2) 0.1117(4) 0.5432(2) 0.0379(8) Uani 1 1 d .
H56 H 0.9128 0.1049 0.4871 0.045 Uiso 1 1 calc R
H57 H 0.9659 0.0341 0.5641 0.045 Uiso 1 1 calc R
C28 C 1.0207(4) 0.1799(6) 0.5558(5) 0.095(3) Uani 1 1 d .
H58 H 1.0083 0.2611 0.5531 0.142 Uiso 1 1 calc R
H59 H 1.0355 0.1609 0.5157 0.142 Uiso 1 1 calc R
H60 H 1.0649 0.1621 0.6066 0.142 Uiso 1 1 calc R
C29 C 0.9816(2) 0.0040(3) 0.7771(2) 0.0308(7) Uani 1 1 d .
C30 C 0.9835(2) -0.0326(3) 0.7093(2) 0.0339(8) Uani 1 1 d .
H61 H 1.0194 -0.0059 0.6922 0.041 Uiso 1 1 calc R
C31 C 0.9238(2) -0.1146(3) 0.6713(2) 0.0315(8) Uani 1 1 d .
H62 H 0.9127 -0.1525 0.6246 0.038 Uiso 1 1 calc R
C32 C 0.8833(2) -0.1303(3) 0.7153(2) 0.0315(7) Uani 1 1 d .
H63 H 0.8402 -0.1806 0.7036 0.038 Uiso 1 1 calc R
C33 C 0.9194(2) -0.0564(3) 0.7807(2) 0.0286(7) Uani 1 1 d .
H64 H 0.9042 -0.0491 0.8200 0.034 Uiso 1 1 calc R
C34 C 1.0412(2) 0.0813(4) 0.8382(2) 0.0356(8) Uani 1 1 d .
H65 H 1.0543 0.1440 0.8126 0.043 Uiso 1 1 calc R
H66 H 1.0906 0.0378 0.8693 0.043 Uiso 1 1 calc R
C35 C 1.0127(2) 0.1316(4) 0.8919(2) 0.0414(9) Uani 1 1 d .
H67 H 0.9645 0.1763 0.8618 0.062 Uiso 1 1 calc R
H68 H 1.0541 0.1809 0.9298 0.062 Uiso 1 1 calc R
H69 H 1.0011 0.0702 0.9188 0.062 Uiso 1 1 calc R

loop_
_atom_site_aniso_label
_atom_site_aniso_U_11
_atom_site_aniso_U_22
_atom_site_aniso_U_33
_atom_site_aniso_U_23
_atom_site_aniso_U_13
_atom_site_aniso_U_12
Si1 0.0218(4) 0.0182(4) 0.0258(4) 0.0002(3) 0.0124(3) 0.0007(3)
Hf1 0.02075(9) 0.01948(9) 0.02430(9) -0.00019(4) 0.01144(6) 0.00103(4)
Si2 0.0276(4) 0.0189(4) 0.0321(4) 0.0014(3) 0.0173(4) 0.0026(3)
C1 0.0349(18) 0.0248(16) 0.0402(19) 0.0013(14) 0.0229(16) 0.0040(14)
C2 0.040(2) 0.0216(15) 0.042(2) -0.0032(14) 0.0261(17) -0.0041(14)
C3 0.054(2) 0.0258(18) 0.052(2) 0.0005(16) 0.035(2) -0.0040(18)
C4 0.057(3) 0.0230(18) 0.063(3) -0.0092(17) 0.040(2) -0.0019(18)
C5 0.043(2) 0.0311(19) 0.041(2) -0.0071(15) 0.0236(17) -0.0054(17)
C6 0.0293(16) 0.0286(17) 0.0373(18) 0.0071(14) 0.0165(14) 0.0080(14)
C7 0.039(2) 0.041(2) 0.048(2) 0.0138(18) 0.0226(19) 0.0196(18)
C8 0.0276(17) 0.046(2) 0.0383(19) 0.0089(16) 0.0132(15) 0.0004(16)
C9 0.0320(17) 0.039(2) 0.0324(17) 0.0073(15) 0.0144(14) 0.0070(16)
Si3 0.0245(4) 0.0190(4) 0.0271(4) -0.0001(3) 0.0137(4) -0.0015(3)
C10 0.0324(17) 0.0228(16) 0.0404(19) 0.0017(13) 0.0191(15) 0.0008(14)
C11 0.0313(17) 0.0272(17) 0.0297(16) 0.0008(13) 0.0153(14) -0.0031(14)
C12 0.039(2) 0.042(2) 0.0346(19) -0.0086(16) 0.0179(17) -0.0118(18)
C13 0.041(2) 0.038(2) 0.0331(19) -0.0011(14) 0.0223(17) -0.0010(16)
C14 0.043(2) 0.0343(19) 0.0306(17) 0.0047(15) 0.0144(16) 0.0032(17)
C15 0.0239(15) 0.0302(17) 0.0318(17) 0.0009(14) 0.0151(14) -0.0050(14)
C16 0.0272(17) 0.0334(19) 0.0392(19) 0.0085(15) 0.0147(15) 0.0005(14)
C17 0.0310(17) 0.0318(19) 0.047(2) 0.0050(16) 0.0198(16) -0.0044(15)
C18 0.036(2) 0.043(2) 0.038(2) -0.0103(17) 0.0143(17) -0.0139(17)
P1 0.0281(4) 0.0254(4) 0.0289(4) -0.0035(3) 0.0132(4) -0.0016(3)
C19 0.0305(18) 0.040(2) 0.0361(19) -0.0069(16) 0.0098(16) 0.0008(17)
C20 0.0394(19) 0.0292(18) 0.0380(19) -0.0035(15) 0.0192(16) -0.0081(16)
C21 0.048(2) 0.0335(19) 0.0327(18) -0.0078(15) 0.0226(17) -0.0033(17)
C22 0.0315(17) 0.0282(17) 0.0318(17) -0.0019(13) 0.0181(14) -0.0028(14)
C23 0.0273(16) 0.0306(17) 0.0329(17) -0.0002(13) 0.0155(14) -0.0059(14)
C24 0.0351(18) 0.0241(17) 0.0391(19) -0.0029(13) 0.0230(15) -0.0059(15)
C25 0.0285(16) 0.0248(16) 0.0400(19) 0.0050(14) 0.0189(15) 0.0033(14)
C26 0.0285(16) 0.0268(16) 0.0320(16) 0.0014(13) 0.0137(14) -0.0044(14)
C27 0.039(2) 0.042(2) 0.042(2) -0.0004(17) 0.0273(17) -0.0012(17)
C28 0.106(5) 0.067(4) 0.184(8) -0.033(4) 0.127(6) -0.026(4)
C29 0.0247(16) 0.0306(18) 0.0358(18) 0.0051(14) 0.0131(14) 0.0036(14)
C30 0.0293(17) 0.0361(19) 0.0391(19) 0.0062(16) 0.0185(16) 0.0090(16)
C31 0.0363(18) 0.0245(17) 0.0364(18) 0.0021(13) 0.0194(15) 0.0119(15)
C32 0.0332(18) 0.0235(16) 0.0372(18) 0.0015(14) 0.0160(15) 0.0049(14)
C33 0.0275(17) 0.0275(17) 0.0284(16) 0.0019(12) 0.0110(14) 0.0043(13)
C34 0.0246(17) 0.041(2) 0.0348(19) 0.0044(15) 0.0086(15) -0.0013(15)
C35 0.0325(19) 0.046(2) 0.037(2) -0.0052(17) 0.0095(16) -0.0085(18)

loop_
_atom_type_symbol
_atom_type_description
_atom_type_scat_dispersion_real
_atom_type_scat_dispersion_imag
_atom_type_scat_source
C C 0.0033 0.0016 'International Tables Vol C Tables 4.2.6.8 and 6.1.1.4'
H H 0.0000 0.0000 'International Tables Vol C Tables 4.2.6.8 and 6.1.1.4'
Si Si 0.0817 0.0704 'International Tables Vol C Tables 4.2.6.8 and 6.1.1.4'
P P 0.1023 0.0942 'International Tables Vol C Tables 4.2.6.8 and 6.1.1.4'
Hf Hf -0.5830 6.1852 'International Tables Vol C Tables 4.2.6.8 and 6.1.1.4'

loop_
_geom_angle_atom_site_label_1
_geom_angle_atom_site_label_2
_geom_angle_atom_site_label_3
_geom_angle
Si2 Si1 Si3 108.27(5)
Si2 Si1 Hf1 127.74(4)
Si3 Si1 Hf1 123.77(4)
C24 Hf1 C25 33.50(12)
C24 Hf1 C32 152.65(13)
C25 Hf1 C32 173.67(12)
C24 Hf1 C31 137.20(13)
C25 Hf1 C31 147.87(13)
C32 Hf1 C31 33.47(13)
C24 Hf1 C23 33.32(12)
C25 Hf1 C23 55.05(12)
C32 Hf1 C23 130.64(13)
C31 Hf1 C23 104.60(13)
C24 Hf1 C33 120.83(12)
C25 Hf1 C33 151.12(12)
C32 Hf1 C33 33.43(11)
C31 Hf1 C33 54.94(12)
C23 Hf1 C33 112.66(12)
C24 Hf1 C30 106.11(13)
C25 Hf1 C30 130.40(13)
C32 Hf1 C30 54.66(13)
C31 Hf1 C30 32.90(13)
C23 Hf1 C30 76.38(13)
C33 Hf1 C30 53.83(13)
C24 Hf1 C26 54.59(12)
C25 Hf1 C26 32.82(12)
C32 Hf1 C26 145.45(12)
C31 Hf1 C26 116.00(13)
C23 Hf1 C26 54.05(11)
C33 Hf1 C26 163.86(13)
C30 Hf1 C26 110.80(13)
C24 Hf1 C22 54.91(12)
C25 Hf1 C22 54.89(12)
C32 Hf1 C22 127.56(12)
C31 Hf1 C22 94.14(13)
C23 Hf1 C22 32.64(11)
C33 Hf1 C22 131.17(13)
C30 Hf1 C22 79.37(13)
C26 Hf1 C22 32.69(11)
C24 Hf1 C29 98.17(13)
C25 Hf1 C29 131.44(12)
C32 Hf1 C29 54.87(12)
C31 Hf1 C29 54.73(12)
C23 Hf1 C29 81.16(12)
C33 Hf1 C29 32.42(12)
C30 Hf1 C29 32.49(12)
C26 Hf1 C29 131.98(12)
C22 Hf1 C29 99.84(12)
C24 Hf1 Si1 89.36(9)
C25 Hf1 Si1 82.24(9)
C32 Hf1 Si1 95.21(9)
C31 Hf1 Si1 128.37(10)
C23 Hf1 Si1 122.00(9)
C33 Hf1 Si1 85.40(10)
C30 Hf1 Si1 138.90(9)
C26 Hf1 Si1 109.17(9)
C22 Hf1 Si1 137.10(9)
C29 Hf1 Si1 109.00(9)
C24 Hf1 P1 125.53(9)
C25 Hf1 P1 92.82(9)
C32 Hf1 P1 81.41(9)
C31 Hf1 P1 78.69(9)
C23 Hf1 P1 124.27(9)
C33 Hf1 P1 113.49(8)
C30 Hf1 P1 108.42(10)
C26 Hf1 P1 74.18(8)
C22 Hf1 P1 92.15(8)
C29 Hf1 P1 132.37(9)
Si1 Hf1 P1 91.19(3)
C1 Si2 C6 104.96(17)
C1 Si2 C2 100.21(17)
C6 Si2 C2 110.98(17)
C1 Si2 Si1 107.26(12)
C6 Si2 Si1 114.76(12)
C2 Si2 Si1 116.80(13)
C5 C2 C4 106.4(3)
C5 C2 C3 109.4(3)
C4 C2 C3 105.6(3)
C5 C2 Si2 108.4(2)
C4 C2 Si2 110.9(3)
C3 C2 Si2 115.8(3)
C7 C6 C9 107.5(3)
C7 C6 C8 107.0(3)
C9 C6 C8 107.6(3)
C7 C6 Si2 112.3(3)
C9 C6 Si2 114.3(3)
C8 C6 Si2 107.7(2)
C10 Si3 C15 99.45(16)
C10 Si3 C11 103.07(16)
C15 Si3 C11 111.63(16)
C10 Si3 Si1 107.08(13)
C15 Si3 Si1 118.33(11)
C11 Si3 Si1 114.72(11)
C13 C11 C12 108.7(3)
C13 C11 C14 105.7(3)
C12 C11 C14 107.1(3)
C13 C11 Si3 116.0(3)
C12 C11 Si3 108.8(3)
C14 C11 Si3 110.2(3)
C16 C15 C18 107.3(3)
C16 C15 C17 106.8(3)
C18 C15 C17 107.0(3)
C16 C15 Si3 116.2(3)
C18 C15 Si3 108.3(3)
C17 C15 Si3 110.8(2)
C20 P1 C19 100.7(2)
C20 P1 C21 99.92(19)
C19 P1 C21 100.9(2)
C20 P1 Hf1 117.44(13)
C19 P1 Hf1 118.77(13)
C21 P1 Hf1 115.98(14)
C23 C22 C26 106.3(3)
C23 C22 C27 127.1(3)
C26 C22 C27 126.2(3)
C23 C22 Hf1 71.1(2)
C26 C22 Hf1 72.8(2)
C27 C22 Hf1 126.6(3)
C24 C23 C22 109.2(3)
C24 C23 Hf1 72.1(2)
C22 C23 Hf1 76.3(2)
C23 C24 C25 107.7(3)
C23 C24 Hf1 74.6(2)
C25 C24 Hf1 73.9(2)
C26 C25 C24 107.6(3)
C26 C25 Hf1 75.9(2)
C24 C25 Hf1 72.7(2)
C25 C26 C22 109.0(3)
C25 C26 Hf1 71.2(2)
C22 C26 Hf1 74.5(2)
C22 C27 C28 112.3(4)
C33 C29 C30 106.7(3)
C33 C29 C34 126.9(4)
C30 C29 C34 125.9(4)
C33 C29 Hf1 72.0(2)
C30 C29 Hf1 72.0(2)
C34 C29 Hf1 126.8(3)
C31 C30 C29 109.5(4)
C31 C30 Hf1 71.8(2)
C29 C30 Hf1 75.5(2)
C30 C31 C32 107.7(3)
C30 C31 Hf1 75.3(2)
C32 C31 Hf1 73.2(2)
C31 C32 C33 107.3(3)
C31 C32 Hf1 73.4(2)
C33 C32 Hf1 75.0(2)
C29 C33 C32 108.8(4)
C29 C33 Hf1 75.6(2)
C32 C33 Hf1 71.5(2)
C29 C34 C35 113.8(3)

loop_
_geom_bond_atom_site_label_1
_geom_bond_atom_site_label_2
_geom_bond_distance
Si1 Si2 2.4512(13)
Si1 Si3 2.4643(13)
Si1 Hf1 2.6515(9)
Hf1 C24 2.446(4)
Hf1 C25 2.461(3)
Hf1 C32 2.463(4)
Hf1 C31 2.465(3)
Hf1 C23 2.477(4)
Hf1 C33 2.509(3)
Hf1 C30 2.510(4)
Hf1 C26 2.521(4)
Hf1 C22 2.544(4)
Hf1 C29 2.554(3)
Hf1 P1 2.6619(9)
Si2 C1 1.883(4)
Si2 C6 1.955(4)
Si2 C2 1.963(4)
C2 C5 1.544(6)
C2 C4 1.548(5)
C2 C3 1.556(5)
C6 C7 1.535(5)
C6 C9 1.536(5)
C6 C8 1.540(5)
Si3 C10 1.905(4)
Si3 C15 1.963(4)
Si3 C11 1.971(4)
C11 C13 1.530(6)
C11 C12 1.539(5)
C11 C14 1.547(5)
C15 C16 1.535(5)
C15 C18 1.538(5)
C15 C17 1.552(5)
P1 C20 1.827(4)
P1 C19 1.836(4)
P1 C21 1.841(4)
C22 C23 1.412(5)
C22 C26 1.425(5)
C22 C27 1.503(5)
C23 C24 1.411(5)
C24 C25 1.414(5)
C25 C26 1.409(5)
C27 C28 1.506(7)
C29 C33 1.414(5)
C29 C30 1.417(5)
C29 C34 1.508(5)
C30 C31 1.410(6)
C31 C32 1.419(5)
C32 C33 1.430(5)
C34 C35 1.519(6)
